data_1513182
loop_
_publ_author_name
'Kimberly A. Manbeck'
'William W. Brennessel'
'William D. Jones'

_publ_section_title
;
 Examination of a dicationic rhodium methyl aquo complex
;
_journal_name_full
;
Inorganica Chimica Acta
;
_journal_page_first 140
_journal_page_last 143
_journal_paper_doi 10.1016/j.ica.2012.12.002
_journal_volume 397
_journal_year 2013
_chemical_formula_moiety 'C12 H11 I2 N2 O Rh'
_chemical_formula_sum 'C12 H11 I2 N2 O Rh'
_chemical_formula_weight 555.94
_chemical_name_common 'Rh(bpy)(CH3)(H2))]2+ 2[BF4]-'
_space_group_IT_number 2
_symmetry_cell_setting triclinic
_symmetry_space_group_name_Hall '-P 1'
_symmetry_space_group_name_H-M 'P -1'
_atom_sites_solution_hydrogens geom
_atom_sites_solution_primary direct
_atom_sites_solution_secondary difmap
_cell_angle_alpha 75.395(3)
_cell_angle_beta 81.482(3)
_cell_angle_gamma 75.678(3)
_cell_formula_units_Z 2
_cell_length_a 6.9968(10)
_cell_length_b 8.4323(13)
_cell_length_c 13.606(2)
_cell_measurement_reflns_used 4042
_cell_measurement_temperature 100.0(1)
_cell_measurement_theta_max 34.42
_cell_measurement_theta_min 2.56
_cell_volume 749.51(19)
_computing_cell_refinement 'SAINT (Bruker, 2009)'
_computing_data_collection 'APEX2 (Bruker, 2010)'
_computing_data_reduction 'SAINT (Bruker, 2009)'
_computing_molecular_graphics 'SHELXTL (Sheldrick, 2008)'
_computing_publication_material 'SHELXTL (Sheldrick, 2008)'
_computing_structure_refinement 'SHELXL-97 (Sheldrick, 2008)'
_computing_structure_solution 'SIR97 (Altomare et al., 1999)'
_diffrn_ambient_temperature 100.0(1)
_diffrn_measured_fraction_theta_full 0.986
_diffrn_measured_fraction_theta_max 0.986
_diffrn_measurement_device_type 'Bruker SMART APEX II CCD Platform'
_diffrn_measurement_method 'area detector, \w scans per \f'
_diffrn_radiation_monochromator graphite
_diffrn_radiation_source 'fine-focus sealed tube'
_diffrn_radiation_type MoK\a
_diffrn_radiation_wavelength 0.71073
_diffrn_reflns_av_R_equivalents 0.0457
_diffrn_reflns_av_sigmaI/netI 0.0540
_diffrn_reflns_limit_h_max 11
_diffrn_reflns_limit_h_min -11
_diffrn_reflns_limit_k_max 13
_diffrn_reflns_limit_k_min -13
_diffrn_reflns_limit_l_max 22
_diffrn_reflns_limit_l_min -22
_diffrn_reflns_number 21635
_diffrn_reflns_theta_full 36.31
_diffrn_reflns_theta_max 36.31
_diffrn_reflns_theta_min 1.55
_diffrn_standards_number 0
_exptl_absorpt_coefficient_mu 5.248
_exptl_absorpt_correction_T_max 0.7436
_exptl_absorpt_correction_T_min 0.3423
_exptl_absorpt_correction_type multi-scan
_exptl_absorpt_process_details 'SADABS (Sheldrick, 2008)'
_exptl_crystal_colour yellow-orange
_exptl_crystal_density_diffrn 2.463
_exptl_crystal_density_method 'not measured'
_exptl_crystal_description needle
_exptl_crystal_F_000 512
_exptl_crystal_size_max 0.26
_exptl_crystal_size_mid 0.10
_exptl_crystal_size_min 0.06
_refine_diff_density_max 2.607
_refine_diff_density_min -4.512
_refine_diff_density_rms 0.315
_refine_ls_extinction_method none
_refine_ls_goodness_of_fit_ref 1.039
_refine_ls_hydrogen_treatment constr
_refine_ls_matrix_type full
_refine_ls_number_parameters 164
_refine_ls_number_reflns 7143
_refine_ls_number_restraints 0
_refine_ls_restrained_S_all 1.039
_refine_ls_R_factor_all 0.0892
_refine_ls_R_factor_gt 0.0633
_refine_ls_shift/su_max 0.000
_refine_ls_shift/su_mean 0.000
_refine_ls_structure_factor_coef Fsqd
_refine_ls_weighting_details 'calc w=1/[\s^2^(Fo^2^)+(0.0710P)^2^+8.9972P] where P=(Fo^2^+2Fc^2^)/3'
_refine_ls_weighting_scheme calc
_refine_ls_wR_factor_gt 0.1611
_refine_ls_wR_factor_ref 0.1749
_reflns_number_gt 5220
_reflns_number_total 7143
_reflns_threshold_expression >2sigma(I)
_cod_data_source_file ICA-2013-397-140-143.cif
_cod_data_source_block jonkm01
_cod_original_cell_volume 749.50(19)
_cod_original_sg_symbol_H-M P-1
_cod_database_code 1513182

loop_
_symmetry_equiv_pos_as_xyz
'x, y, z'
'-x, -y, -z'

loop_
_atom_site_label
_atom_site_type_symbol
_atom_site_fract_x
_atom_site_fract_y
_atom_site_fract_z
_atom_site_U_iso_or_equiv
_atom_site_adp_type
_atom_site_occupancy
_atom_site_symmetry_multiplicity
_atom_site_calc_flag
_atom_site_refinement_flags
Rh1 Rh 0.04199(7) 0.02272(6) 0.25338(4) 0.02094(11) Uani 1 1 d .
I1 I -0.01824(8) -0.24763(7) 0.39600(4) 0.03481(13) Uani 1 1 d .
I2 I -0.24224(6) 0.00892(6) 0.13292(3) 0.02377(10) Uani 1 1 d .
C1 C 0.2359(10) -0.1346(10) 0.1962(5) 0.0275(14) Uani 1 1 d .
O1 O 0.3513(8) -0.2258(7) 0.1623(5) 0.0302(10) Uani 1 1 d .
C2 C 0.2522(11) 0.0439(11) 0.3443(6) 0.0316(14) Uani 1 1 d .
H2A H 0.3067 -0.0671 0.3858 0.047 Uiso 1 1 calc R
H2B H 0.1875 0.1200 0.3891 0.047 Uiso 1 1 calc R
H2C H 0.3596 0.0886 0.3001 0.047 Uiso 1 1 calc R
N1 N 0.1011(8) 0.2393(7) 0.1563(4) 0.0212(10) Uani 1 1 d .
N2 N -0.1689(8) 0.2069(8) 0.3119(5) 0.0251(11) Uani 1 1 d .
C11 C 0.2423(9) 0.2447(8) 0.0772(5) 0.0226(11) Uani 1 1 d .
H11 H 0.3103 0.1430 0.0582 0.027 Uiso 1 1 calc R
C12 C 0.2910(10) 0.3935(9) 0.0229(6) 0.0273(13) Uani 1 1 d .
H12 H 0.3883 0.3945 -0.0338 0.033 Uiso 1 1 calc R
C13 C 0.1959(11) 0.5417(10) 0.0524(6) 0.0286(13) Uani 1 1 d .
H13 H 0.2304 0.6453 0.0183 0.034 Uiso 1 1 calc R
C14 C 0.0484(11) 0.5343(10) 0.1333(6) 0.0294(14) Uani 1 1 d .
H14 H -0.0217 0.6344 0.1537 0.035 Uiso 1 1 calc R
C15 C 0.0039(9) 0.3825(9) 0.1839(6) 0.0248(12) Uani 1 1 d .
C16 C -0.1563(10) 0.3652(9) 0.2657(5) 0.0255(12) Uani 1 1 d .
C17 C -0.2910(10) 0.5013(10) 0.2932(6) 0.0301(14) Uani 1 1 d .
H17 H -0.2772 0.6126 0.2617 0.036 Uiso 1 1 calc R
C18 C -0.4473(11) 0.4736(12) 0.3676(7) 0.0369(18) Uani 1 1 d .
H18 H -0.5439 0.5650 0.3858 0.044 Uiso 1 1 calc R
C19 C -0.4572(12) 0.3124(12) 0.4131(6) 0.0369(18) Uani 1 1 d .
H19 H -0.5617 0.2906 0.4641 0.044 Uiso 1 1 calc R
C20 C -0.3156(11) 0.1788(11) 0.3857(6) 0.0295(14) Uani 1 1 d .
H20 H -0.3226 0.0668 0.4194 0.035 Uiso 1 1 calc R

loop_
_atom_site_aniso_label
_atom_site_aniso_U_11
_atom_site_aniso_U_22
_atom_site_aniso_U_33
_atom_site_aniso_U_23
_atom_site_aniso_U_13
_atom_site_aniso_U_12
Rh1 0.0190(2) 0.0244(2) 0.0231(2) -0.01267(17) 0.00240(15) -0.00665(16)
I1 0.0312(2) 0.0386(3) 0.0362(3) -0.0128(2) 0.00431(18) -0.01047(19)
I2 0.01958(17) 0.0260(2) 0.0300(2) -0.01284(15) -0.00127(14) -0.00673(14)
C1 0.020(3) 0.043(4) 0.027(3) -0.018(3) 0.005(2) -0.017(3)
O1 0.023(2) 0.031(3) 0.041(3) -0.015(2) -0.003(2) -0.0065(19)
C2 0.027(3) 0.039(4) 0.035(4) -0.018(3) 0.003(3) -0.011(3)
N1 0.019(2) 0.026(2) 0.025(2) -0.016(2) 0.0019(18) -0.0077(18)
N2 0.018(2) 0.035(3) 0.029(3) -0.019(2) 0.0049(19) -0.009(2)
C11 0.019(2) 0.025(3) 0.027(3) -0.013(2) 0.004(2) -0.008(2)
C12 0.020(3) 0.033(3) 0.032(3) -0.010(3) 0.001(2) -0.010(2)
C13 0.025(3) 0.032(3) 0.033(3) -0.011(3) -0.005(2) -0.009(3)
C14 0.026(3) 0.028(3) 0.039(4) -0.015(3) -0.005(3) -0.006(2)
C15 0.016(2) 0.031(3) 0.033(3) -0.018(3) 0.002(2) -0.009(2)
C16 0.020(3) 0.030(3) 0.032(3) -0.018(3) -0.001(2) -0.004(2)
C17 0.020(3) 0.033(3) 0.042(4) -0.022(3) -0.001(3) -0.001(2)
C18 0.024(3) 0.046(4) 0.046(4) -0.033(4) 0.002(3) 0.002(3)
C19 0.025(3) 0.057(5) 0.036(4) -0.028(4) 0.008(3) -0.011(3)
C20 0.026(3) 0.040(4) 0.026(3) -0.017(3) 0.005(2) -0.009(3)

loop_
_atom_type_symbol
_atom_type_description
_atom_type_scat_dispersion_real
_atom_type_scat_dispersion_imag
_atom_type_scat_source
C C 0.0033 0.0016 'International Tables Vol C Tables 4.2.6.8 and 6.1.1.4'
H H 0.0000 0.0000 'International Tables Vol C Tables 4.2.6.8 and 6.1.1.4'
N N 0.0061 0.0033 'International Tables Vol C Tables 4.2.6.8 and 6.1.1.4'
O O 0.0106 0.0060 'International Tables Vol C Tables 4.2.6.8 and 6.1.1.4'
Rh Rh -1.1178 0.9187 'International Tables Vol C Tables 4.2.6.8 and 6.1.1.4'
I I -0.4742 1.8119 'International Tables Vol C Tables 4.2.6.8 and 6.1.1.4'

loop_
_geom_angle_atom_site_label_1
_geom_angle_atom_site_label_2
_geom_angle_atom_site_label_3
_geom_angle
C1 Rh1 N1 98.7(3)
C1 Rh1 N2 177.3(3)
N1 Rh1 N2 78.6(2)
C1 Rh1 C2 90.0(3)
N1 Rh1 C2 86.3(3)
N2 Rh1 C2 89.8(3)
C1 Rh1 I1 83.7(2)
N1 Rh1 I1 173.36(15)
N2 Rh1 I1 99.01(18)
C2 Rh1 I1 87.5(2)
C1 Rh1 I2 92.0(2)
N1 Rh1 I2 92.07(15)
N2 Rh1 I2 88.18(16)
C2 Rh1 I2 177.6(2)
I1 Rh1 I2 94.04(2)
O1 C1 Rh1 179.2(6)
Rh1 C2 H2A 109.5
Rh1 C2 H2B 109.5
H2A C2 H2B 109.5
Rh1 C2 H2C 109.5
H2A C2 H2C 109.5
H2B C2 H2C 109.5
C15 N1 C11 119.5(6)
C15 N1 Rh1 115.0(4)
C11 N1 Rh1 125.0(4)
C16 N2 C20 119.8(6)
C16 N2 Rh1 114.4(4)
C20 N2 Rh1 125.8(5)
N1 C11 C12 122.1(6)
N1 C11 H11 119.0
C12 C11 H11 119.0
C11 C12 C13 119.1(6)
C11 C12 H12 120.5
C13 C12 H12 120.5
C12 C13 C14 118.1(7)
C12 C13 H13 120.9
C14 C13 H13 120.9
C15 C14 C13 120.3(7)
C15 C14 H14 119.9
C13 C14 H14 119.9
N1 C15 C14 120.9(6)
N1 C15 C16 115.4(6)
C14 C15 C16 123.6(6)
N2 C16 C17 121.2(7)
N2 C16 C15 115.6(6)
C17 C16 C15 123.2(7)
C16 C17 C18 119.5(8)
C16 C17 H17 120.3
C18 C17 H17 120.3
C19 C18 C17 118.2(7)
C19 C18 H18 120.9
C17 C18 H18 120.9
C18 C19 C20 120.7(7)
C18 C19 H19 119.7
C20 C19 H19 119.7
N2 C20 C19 120.6(8)
N2 C20 H20 119.7
C19 C20 H20 119.7

loop_
_geom_bond_atom_site_label_1
_geom_bond_atom_site_label_2
_geom_bond_distance
Rh1 C1 1.877(7)
Rh1 N1 2.060(6)
Rh1 N2 2.089(6)
Rh1 C2 2.123(8)
Rh1 I1 2.6725(8)
Rh1 I2 2.7984(7)
C1 O1 1.104(9)
C2 H2A 0.9800
C2 H2B 0.9800
C2 H2C 0.9800
N1 C15 1.345(8)
N1 C11 1.349(8)
N2 C16 1.343(10)
N2 C20 1.347(9)
C11 C12 1.380(10)
C11 H11 0.9500
C12 C13 1.388(10)
C12 H12 0.9500
C13 C14 1.393(11)
C13 H13 0.9500
C14 C15 1.378(11)
C14 H14 0.9500
C15 C16 1.465(9)
C16 C17 1.387(9)
C17 C18 1.398(11)
C17 H17 0.9500
C18 C19 1.358(14)
C18 H18 0.9500
C19 C20 1.393(11)
C19 H19 0.9500
C20 H20 0.9500

loop_
_geom_torsion_atom_site_label_1
_geom_torsion_atom_site_label_2
_geom_torsion_atom_site_label_3
_geom_torsion_atom_site_label_4
_geom_torsion
N1 Rh1 C1 O1 32(49)
N2 Rh1 C1 O1 31(52)
C2 Rh1 C1 O1 -54(49)
I1 Rh1 C1 O1 -142(49)
I2 Rh1 C1 O1 124(49)
C1 Rh1 N1 C15 -171.3(5)
N2 Rh1 N1 C15 8.6(5)
C2 Rh1 N1 C15 -81.9(5)
I1 Rh1 N1 C15 -60.7(15)
I2 Rh1 N1 C15 96.3(5)
C1 Rh1 N1 C11 0.7(6)
N2 Rh1 N1 C11 -179.4(6)
C2 Rh1 N1 C11 90.1(6)
I1 Rh1 N1 C11 111.3(12)
I2 Rh1 N1 C11 -91.6(5)
C1 Rh1 N2 C16 -2(6)
N1 Rh1 N2 C16 -3.9(5)
C2 Rh1 N2 C16 82.4(5)
I1 Rh1 N2 C16 169.9(5)
I2 Rh1 N2 C16 -96.3(5)
C1 Rh1 N2 C20 174(5)
N1 Rh1 N2 C20 172.7(6)
C2 Rh1 N2 C20 -101.0(6)
I1 Rh1 N2 C20 -13.6(6)
I2 Rh1 N2 C20 80.2(6)
C15 N1 C11 C12 0.0(10)
Rh1 N1 C11 C12 -171.7(5)
N1 C11 C12 C13 1.8(11)
C11 C12 C13 C14 -2.7(11)
C12 C13 C14 C15 1.9(11)
C11 N1 C15 C14 -0.9(10)
Rh1 N1 C15 C14 171.6(5)
C11 N1 C15 C16 175.7(6)
Rh1 N1 C15 C16 -11.8(8)
C13 C14 C15 N1 0.0(11)
C13 C14 C15 C16 -176.4(7)
C20 N2 C16 C17 0.6(10)
Rh1 N2 C16 C17 177.4(5)
C20 N2 C16 C15 -177.8(6)
Rh1 N2 C16 C15 -1.1(8)
N1 C15 C16 N2 8.5(9)
C14 C15 C16 N2 -175.0(7)
N1 C15 C16 C17 -169.9(7)
C14 C15 C16 C17 6.6(11)
N2 C16 C17 C18 -2.5(11)
C15 C16 C17 C18 175.8(7)
C16 C17 C18 C19 2.3(12)
C17 C18 C19 C20 -0.3(12)
C16 N2 C20 C19 1.4(11)
Rh1 N2 C20 C19 -174.9(6)
C18 C19 C20 N2 -1.6(12)
